data_7104041
loop_
_publ_author_name
'Zhang, Wei'
'Kraft, Stefan'
'Moore, Jeffrey S.'

_publ_section_title
;
 A reductive recycle strategy for the facile synthesis of molybdenum(VI)
 alkylidyne catalysts for alkyne metathesis
;
_journal_coden_ASTM CHCOFS
_journal_issue 7
_journal_name_full
;
 Chemical Communications (Cambridge, United Kingdom)
;
_journal_page_first 832
_journal_page_last 833
_journal_paper_doi 10.1039/b212405j
_journal_year 2003
_chemical_formula_moiety 'C39 H59 Mo N3'
_chemical_formula_sum 'C39 H59 Mo N3'
_chemical_formula_weight 665.83
_space_group_IT_number 14
_symmetry_cell_setting monoclinic
_symmetry_space_group_name_Hall '-P 2ybc'
_symmetry_space_group_name_H-M 'P 1 21/c 1'
_atom_sites_solution_hydrogens geom
_atom_sites_solution_primary direct
_atom_sites_solution_secondary difmap
_audit_creation_method SHELXL-97
_audit_update_record
; 
2002-10-22   text and data added, srw & wz 
;
_cell_angle_alpha 90.00
_cell_angle_beta 104.075(9)
_cell_angle_gamma 90.00
_cell_formula_units_Z 4
_cell_length_a 19.144(10)
_cell_length_b 10.513(6)
_cell_length_c 19.324(11)
_cell_measurement_reflns_used 1015
_cell_measurement_temperature 193(2)
_cell_measurement_theta_max 28.0
_cell_measurement_theta_min 2.9
_cell_volume 3772(4)
_computing_cell_refinement 'SAINT V6 (Bruker, 2001)'
_computing_data_collection 'SMART V5 (Bruker, 2001)'
_computing_data_reduction 'SAINT V6 (Bruker, 2001)'
_computing_molecular_graphics 'SHELXTL V6 (Bruker, 2001)'
_computing_publication_material 'CIFTAB (Sheldrick, 2001)'
_computing_structure_refinement 'SHELXTL V6 (Bruker, 2001)'
_computing_structure_solution 'SHELXTL V6 (Bruker, 2001)'
_diffrn_ambient_temperature 193(2)
_diffrn_measured_fraction_theta_full 0.999
_diffrn_measured_fraction_theta_max 0.999
_diffrn_measurement_device 'Siemens Platform/CCD'
_diffrn_measurement_method 'profile data from \w scans'
_diffrn_radiation_monochromator graphite
_diffrn_radiation_source 'normal-focus sealed tube'
_diffrn_radiation_type MoK\a
_diffrn_radiation_wavelength 0.71073
_diffrn_radiation_wavelength_id p91tas
_diffrn_reflns_av_R_equivalents 0.0446
_diffrn_reflns_av_sigmaI/netI 0.0307
_diffrn_reflns_limit_h_max 23
_diffrn_reflns_limit_h_min -23
_diffrn_reflns_limit_k_max 12
_diffrn_reflns_limit_k_min -12
_diffrn_reflns_limit_l_max 23
_diffrn_reflns_limit_l_min -23
_diffrn_reflns_number 39471
_diffrn_reflns_theta_full 25.36
_diffrn_reflns_theta_max 25.36
_diffrn_reflns_theta_min 2.17
_diffrn_standards_decay_% 1.6
_diffrn_standards_interval_time 458
_diffrn_standards_number 381
_exptl_absorpt_coefficient_mu 0.376
_exptl_absorpt_correction_T_max 0.9809
_exptl_absorpt_correction_T_min 0.7692
_exptl_absorpt_correction_type integration
_exptl_absorpt_process_details '(Bruker, 2001)'
_exptl_crystal_colour yellow
_exptl_crystal_density_diffrn 1.172
_exptl_crystal_density_meas ?
_exptl_crystal_description platy
_exptl_crystal_F_000 1424
_exptl_crystal_id p91tas
_exptl_crystal_preparation
; 
The data crystal was mounted using oil (Parantone-N, Exxon) to a 
0.4 mm cryo-loop (Hampton Research) with the (1 1 -1) scattering planes 
roughly normal to the spindle axis. 
;
_exptl_crystal_size_max 0.59
_exptl_crystal_size_mid 0.38
_exptl_crystal_size_min 0.05
_refine_diff_density_max 0.459
_refine_diff_density_min -0.298
_refine_diff_density_rms 0.051
_refine_ls_extinction_method none
_refine_ls_goodness_of_fit_ref 1.037
_refine_ls_hydrogen_treatment noref
_refine_ls_matrix_type full
_refine_ls_number_parameters 404
_refine_ls_number_reflns 6919
_refine_ls_number_restraints 0
_refine_ls_restrained_S_all 1.037
_refine_ls_R_factor_all 0.0453
_refine_ls_R_factor_gt 0.0327
_refine_ls_shift/su_max 0.032
_refine_ls_shift/su_mean 0.000
_refine_ls_structure_factor_coef Fsqd
_refine_ls_weighting_details 'calc w=1/[\s^2^(Fo^2^)+(0.0392P)^2^+2.3444P] where P=(Fo^2^+2Fc^2^)/3'
_refine_ls_weighting_scheme calc
_refine_ls_wR_factor_gt 0.0792
_refine_ls_wR_factor_ref 0.0844
_reflns_number_gt 5701
_reflns_number_total 6919
_reflns_threshold_expression >2sigma(I)
_cod_data_source_file b212405j.txt
_cod_data_source_block p91tas
_cod_depositor_comments
;
The following automatic conversions were performed:
'_symmetry_cell_setting' value 'Monoclinic' changed to 'monoclinic'
according to '/home/saulius/struct/CIF-dictionaries/cif_core.dic'
dictionary named 'cif_core.dic' version 2.4.1 from 2010-06-29.

Automatic conversion script
Id: cif_fix_enum 1527 2010-12-29 10:47:43Z saulius 
;
_cod_original_sg_symbol_Hall '-P 2ybc '
_cod_original_sg_symbol_H-M 'P 21/c '
_cod_database_code 7104041

loop_
_symmetry_equiv_pos_as_xyz
'x, y, z'
'-x, y+1/2, -z+1/2'
'-x, -y, -z'
'x, -y-1/2, z-1/2'

loop_
_atom_site_label
_atom_site_type_symbol
_atom_site_fract_x
_atom_site_fract_y
_atom_site_fract_z
_atom_site_U_iso_or_equiv
_atom_site_adp_type
_atom_site_occupancy
_atom_site_symmetry_multiplicity
_atom_site_calc_flag
_atom_site_refinement_flags
_atom_site_disorder_assembly
_atom_site_disorder_group
C1 C 0.22758(13) 1.1323(2) 0.33110(12) 0.0345(5) Uani 1 1 d . . .
C2 C 0.20252(14) 1.2123(2) 0.27299(13) 0.0381(6) Uani 1 1 d . . .
H2 H 0.2341 1.2376 0.2444 0.046 Uiso 1 1 calc R . .
C3 C 0.13122(15) 1.2560(3) 0.25617(14) 0.0457(6) Uani 1 1 d . . .
C4 C 0.08577(14) 1.2180(3) 0.29796(14) 0.0462(7) Uani 1 1 d . . .
H4 H 0.0375 1.2479 0.2869 0.055 Uiso 1 1 calc R . .
C5 C 0.10915(14) 1.1365(3) 0.35610(14) 0.0421(6) Uani 1 1 d . . .
C6 C 0.18018(13) 1.0956(2) 0.37218(13) 0.0370(6) Uani 1 1 d . . .
H6 H 0.1970 1.0414 0.4121 0.044 Uiso 1 1 calc R . .
C7 C 0.10475(18) 1.3420(3) 0.19261(17) 0.0663(9) Uani 1 1 d . . .
H7A H 0.0881 1.2903 0.1496 0.080 Uiso 1 1 calc R . .
H7B H 0.1441 1.3974 0.1868 0.080 Uiso 1 1 calc R . .
H7C H 0.0648 1.3942 0.2002 0.080 Uiso 1 1 calc R . .
C8 C 0.05766(15) 1.0909(3) 0.39907(17) 0.0549(8) Uani 1 1 d . . .
H8A H 0.0120 1.1372 0.3841 0.066 Uiso 1 1 calc R . .
H8B H 0.0787 1.1064 0.4499 0.066 Uiso 1 1 calc R . .
H8C H 0.0489 0.9996 0.3911 0.066 Uiso 1 1 calc R . .
C9 C 0.35289(14) 1.1503(3) 0.40796(13) 0.0432(6) Uani 1 1 d . . .
C10 C 0.35625(16) 1.0785(3) 0.47734(14) 0.0592(8) Uani 1 1 d . . .
H10A H 0.3087 1.0797 0.4879 0.071 Uiso 1 1 calc R . .
H10B H 0.3914 1.1194 0.5164 0.071 Uiso 1 1 calc R . .
H10C H 0.3708 0.9903 0.4723 0.071 Uiso 1 1 calc R . .
C11 C 0.42700(15) 1.1515(3) 0.39199(15) 0.0543(8) Uani 1 1 d . . .
H11A H 0.4426 1.0639 0.3871 0.065 Uiso 1 1 calc R . .
H11B H 0.4615 1.1935 0.4311 0.065 Uiso 1 1 calc R . .
H11C H 0.4245 1.1978 0.3475 0.065 Uiso 1 1 calc R . .
C12 C 0.33029(18) 1.2871(3) 0.41650(18) 0.0690(9) Uani 1 1 d . . .
H12A H 0.3272 1.3336 0.3719 0.083 Uiso 1 1 calc R . .
H12B H 0.3660 1.3280 0.4551 0.083 Uiso 1 1 calc R . .
H12C H 0.2832 1.2879 0.4280 0.083 Uiso 1 1 calc R . .
C13 C 0.30716(13) 1.0459(2) 0.16495(12) 0.0337(5) Uani 1 1 d . . .
C14 C 0.33603(13) 1.1680(2) 0.17816(13) 0.0372(6) Uani 1 1 d . . .
H14 H 0.3790 1.1800 0.2144 0.045 Uiso 1 1 calc R . .
C15 C 0.30318(14) 1.2725(3) 0.13937(13) 0.0417(6) Uani 1 1 d . . .
C16 C 0.24144(15) 1.2515(3) 0.08484(14) 0.0454(6) Uani 1 1 d . . .
H16 H 0.2189 1.3217 0.0573 0.054 Uiso 1 1 calc R . .
C17 C 0.21219(14) 1.1311(3) 0.06985(14) 0.0450(6) Uani 1 1 d . . .
C18 C 0.24484(13) 1.0284(3) 0.11093(12) 0.0367(5) Uani 1 1 d . . .
H18 H 0.2244 0.9459 0.1020 0.044 Uiso 1 1 calc R . .
C19 C 0.33239(18) 1.4048(3) 0.15770(16) 0.0546(8) Uani 1 1 d . . .
H19A H 0.3070 1.4647 0.1214 0.066 Uiso 1 1 calc R . .
H19B H 0.3839 1.4061 0.1593 0.066 Uiso 1 1 calc R . .
H19C H 0.3252 1.4295 0.2044 0.066 Uiso 1 1 calc R . .
C20 C 0.14619(17) 1.1111(3) 0.00983(17) 0.0644(9) Uani 1 1 d . . .
H20A H 0.1327 1.0210 0.0074 0.077 Uiso 1 1 calc R . .
H20B H 0.1566 1.1370 -0.0354 0.077 Uiso 1 1 calc R . .
H20C H 0.1064 1.1624 0.0184 0.077 Uiso 1 1 calc R . .
C21 C 0.40128(13) 0.8764(3) 0.18153(14) 0.0404(6) Uani 1 1 d . . .
C22 C 0.47277(15) 0.9343(3) 0.22210(19) 0.0666(9) Uani 1 1 d . . .
H22A H 0.4729 1.0256 0.2120 0.080 Uiso 1 1 calc R . .
H22B H 0.5125 0.8932 0.2068 0.080 Uiso 1 1 calc R . .
H22C H 0.4788 0.9211 0.2734 0.080 Uiso 1 1 calc R . .
C23 C 0.40035(18) 0.7355(3) 0.19583(19) 0.0659(9) Uani 1 1 d . . .
H23A H 0.4053 0.7212 0.2469 0.079 Uiso 1 1 calc R . .
H23B H 0.4404 0.6946 0.1811 0.079 Uiso 1 1 calc R . .
H23C H 0.3547 0.6992 0.1688 0.079 Uiso 1 1 calc R . .
C24 C 0.39329(18) 0.8981(4) 0.10204(16) 0.0665(9) Uani 1 1 d . . .
H24A H 0.3491 0.8570 0.0750 0.080 Uiso 1 1 calc R . .
H24B H 0.4348 0.8616 0.0879 0.080 Uiso 1 1 calc R . .
H24C H 0.3908 0.9896 0.0921 0.080 Uiso 1 1 calc R . .
C25 C 0.17657(12) 0.8114(2) 0.22529(13) 0.0341(5) Uani 1 1 d . . .
C26 C 0.18130(14) 0.7257(2) 0.17135(14) 0.0401(6) Uani 1 1 d . . .
H26 H 0.2183 0.6634 0.1802 0.048 Uiso 1 1 calc R . .
C27 C 0.13272(15) 0.7302(3) 0.10497(14) 0.0450(6) Uani 1 1 d . . .
C28 C 0.08000(14) 0.8235(3) 0.09280(14) 0.0466(7) Uani 1 1 d . . .
H28 H 0.0468 0.8273 0.0475 0.056 Uiso 1 1 calc R . .
C29 C 0.07420(14) 0.9111(3) 0.14453(15) 0.0443(6) Uani 1 1 d . . .
C30 C 0.12281(12) 0.9033(2) 0.21181(13) 0.0355(5) Uani 1 1 d . . .
H30 H 0.1189 0.9613 0.2484 0.043 Uiso 1 1 calc R . .
C31 C 0.1367(2) 0.6347(3) 0.04786(16) 0.0663(9) Uani 1 1 d . . .
H31A H 0.1871 0.6115 0.0518 0.080 Uiso 1 1 calc R . .
H31B H 0.1163 0.6720 0.0008 0.080 Uiso 1 1 calc R . .
H31C H 0.1092 0.5586 0.0539 0.080 Uiso 1 1 calc R . .
C32 C 0.01527(16) 1.0093(3) 0.13173(17) 0.0653(9) Uani 1 1 d . . .
H32A H 0.0088 1.0448 0.0837 0.078 Uiso 1 1 calc R . .
H32B H 0.0284 1.0776 0.1671 0.078 Uiso 1 1 calc R . .
H32C H -0.0298 0.9696 0.1361 0.078 Uiso 1 1 calc R . .
C33 C 0.21326(15) 0.7025(3) 0.34272(15) 0.0478(7) Uani 1 1 d . . .
C34 C 0.25206(16) 0.7348(3) 0.41913(14) 0.0558(8) Uani 1 1 d . . .
H34A H 0.3040 0.7387 0.4232 0.067 Uiso 1 1 calc R . .
H34B H 0.2419 0.6691 0.4513 0.067 Uiso 1 1 calc R . .
H34C H 0.2352 0.8174 0.4321 0.067 Uiso 1 1 calc R . .
C35 C 0.13306(18) 0.6985(5) 0.3398(2) 0.1019(17) Uani 1 1 d . . .
H35A H 0.1161 0.7846 0.3465 0.122 Uiso 1 1 calc R . .
H35B H 0.1248 0.6429 0.3777 0.122 Uiso 1 1 calc R . .
H35C H 0.1067 0.6657 0.2933 0.122 Uiso 1 1 calc R . .
C36 C 0.2399(3) 0.5755(3) 0.3233(2) 0.0967(15) Uani 1 1 d . . .
H36A H 0.2125 0.5507 0.2755 0.116 Uiso 1 1 calc R . .
H36B H 0.2333 0.5112 0.3580 0.116 Uiso 1 1 calc R . .
H36C H 0.2911 0.5819 0.3239 0.116 Uiso 1 1 calc R . .
C37 C 0.38046(13) 0.8509(3) 0.35361(13) 0.0410(6) Uani 1 1 d . . .
C38 C 0.44443(17) 0.7935(4) 0.40496(19) 0.0754(11) Uani 1 1 d . . .
H38A H 0.4883 0.8249 0.3919 0.091 Uiso 1 1 calc R . .
H38B H 0.4455 0.8273 0.4530 0.091 Uiso 1 1 calc R . .
C39 C 0.4497(2) 0.6556(4) 0.4105(2) 0.1089(17) Uani 1 1 d . . .
H39A H 0.4095 0.6225 0.4283 0.131 Uiso 1 1 calc R . .
H39B H 0.4953 0.6321 0.4435 0.131 Uiso 1 1 calc R . .
H39C H 0.4478 0.6193 0.3633 0.131 Uiso 1 1 calc R . .
Mo1 Mo 0.307833(10) 0.923955(19) 0.295974(10) 0.02804(7) Uani 1 1 d . . .
N1 N 0.30107(10) 1.08572(19) 0.34691(10) 0.0328(4) Uani 1 1 d . . .
N2 N 0.34085(10) 0.93801(19) 0.20658(10) 0.0327(4) Uani 1 1 d . . .
N3 N 0.22734(10) 0.80579(18) 0.29458(10) 0.0320(4) Uani 1 1 d . . .

loop_
_atom_site_aniso_label
_atom_site_aniso_U_11
_atom_site_aniso_U_22
_atom_site_aniso_U_33
_atom_site_aniso_U_23
_atom_site_aniso_U_13
_atom_site_aniso_U_12
C1 0.0349(13) 0.0317(13) 0.0347(13) -0.0088(10) 0.0044(10) -0.0014(10)
C2 0.0425(14) 0.0336(13) 0.0366(13) 0.0005(11) 0.0065(11) -0.0003(11)
C3 0.0497(16) 0.0369(15) 0.0452(15) -0.0007(12) 0.0017(12) 0.0075(12)
C4 0.0387(15) 0.0429(15) 0.0535(16) -0.0078(13) 0.0045(12) 0.0112(12)
C5 0.0406(15) 0.0392(15) 0.0469(15) -0.0089(12) 0.0116(12) 0.0037(12)
C6 0.0385(14) 0.0364(14) 0.0353(13) -0.0039(11) 0.0074(11) 0.0037(11)
C7 0.068(2) 0.056(2) 0.066(2) 0.0151(16) 0.0001(17) 0.0143(17)
C8 0.0421(16) 0.062(2) 0.0647(19) -0.0033(15) 0.0208(14) 0.0067(14)
C9 0.0375(14) 0.0506(17) 0.0367(13) -0.0072(12) -0.0001(11) -0.0084(12)
C10 0.0479(17) 0.092(2) 0.0343(14) -0.0042(15) 0.0024(12) -0.0115(17)
C11 0.0387(15) 0.074(2) 0.0471(16) -0.0070(15) 0.0041(12) -0.0197(15)
C12 0.068(2) 0.060(2) 0.069(2) -0.0283(17) -0.0024(17) -0.0114(17)
C13 0.0330(13) 0.0381(14) 0.0310(12) 0.0030(10) 0.0099(10) 0.0002(10)
C14 0.0350(13) 0.0423(15) 0.0334(13) -0.0005(11) 0.0066(10) -0.0066(11)
C15 0.0501(16) 0.0387(15) 0.0377(13) 0.0024(11) 0.0137(12) -0.0057(12)
C16 0.0492(16) 0.0451(16) 0.0411(14) 0.0128(12) 0.0093(12) 0.0014(13)
C17 0.0388(15) 0.0521(17) 0.0402(14) 0.0104(13) 0.0023(11) -0.0058(13)
C18 0.0353(13) 0.0381(13) 0.0349(13) 0.0032(11) 0.0052(10) -0.0048(11)
C19 0.073(2) 0.0399(17) 0.0493(16) 0.0022(13) 0.0117(15) -0.0088(14)
C20 0.0521(18) 0.067(2) 0.0594(19) 0.0215(16) -0.0152(15) -0.0112(16)
C21 0.0310(13) 0.0485(15) 0.0431(14) -0.0013(12) 0.0116(11) 0.0039(11)
C22 0.0328(15) 0.083(2) 0.085(2) -0.0146(19) 0.0176(15) 0.0014(16)
C23 0.071(2) 0.0501(19) 0.087(2) -0.0033(17) 0.0395(19) 0.0141(16)
C24 0.062(2) 0.091(3) 0.0529(18) -0.0019(17) 0.0259(16) 0.0214(18)
C25 0.0300(12) 0.0321(13) 0.0392(13) -0.0001(11) 0.0063(10) -0.0069(10)
C26 0.0396(14) 0.0347(14) 0.0471(15) -0.0020(12) 0.0125(11) -0.0028(11)
C27 0.0504(16) 0.0427(16) 0.0436(15) -0.0082(12) 0.0147(12) -0.0130(13)
C28 0.0403(15) 0.0521(17) 0.0409(14) 0.0010(13) -0.0027(12) -0.0144(13)
C29 0.0331(14) 0.0449(16) 0.0495(15) -0.0021(13) -0.0004(11) -0.0038(12)
C30 0.0291(12) 0.0340(14) 0.0398(13) -0.0032(11) 0.0017(10) -0.0004(10)
C31 0.087(2) 0.065(2) 0.0488(17) -0.0183(16) 0.0203(17) -0.0121(19)
C32 0.0477(18) 0.071(2) 0.0625(19) -0.0035(17) -0.0158(15) 0.0174(16)
C33 0.0476(16) 0.0413(16) 0.0506(16) 0.0136(13) 0.0047(13) -0.0074(12)
C34 0.0571(18) 0.066(2) 0.0459(16) 0.0173(15) 0.0146(14) -0.0012(15)
C35 0.054(2) 0.149(4) 0.093(3) 0.070(3) 0.0002(19) -0.038(2)
C36 0.176(5) 0.0326(18) 0.073(2) 0.0130(17) 0.013(3) 0.002(2)
C37 0.0311(13) 0.0489(16) 0.0408(14) 0.0063(12) 0.0045(11) 0.0037(12)
C38 0.0457(18) 0.089(3) 0.077(2) 0.024(2) -0.0132(16) 0.0167(18)
C39 0.107(3) 0.110(4) 0.094(3) 0.011(3) -0.008(3) 0.073(3)
Mo1 0.02184(11) 0.03216(12) 0.02817(11) 0.00251(9) 0.00232(7) 0.00203(9)
N1 0.0285(10) 0.0363(11) 0.0307(10) -0.0028(9) 0.0018(8) -0.0020(9)
N2 0.0265(10) 0.0384(12) 0.0326(10) 0.0004(9) 0.0059(8) 0.0026(9)
N3 0.0296(10) 0.0287(11) 0.0355(10) 0.0048(8) 0.0038(8) 0.0021(8)

loop_
_atom_type_symbol
_atom_type_description
_atom_type_scat_dispersion_real
_atom_type_scat_dispersion_imag
_atom_type_scat_source
C C 0.0033 0.0016 'International Tables Vol C Tables 4.2.6.8 and 6.1.1.4'
H H 0.0000 0.0000 'International Tables Vol C Tables 4.2.6.8 and 6.1.1.4'
N N 0.0061 0.0033 'International Tables Vol C Tables 4.2.6.8 and 6.1.1.4'
Mo Mo -1.6832 0.6857 'International Tables Vol C Tables 4.2.6.8 and 6.1.1.4'

loop_
_geom_angle_atom_site_label_1
_geom_angle_atom_site_label_2
_geom_angle_atom_site_label_3
_geom_angle
_geom_angle_site_symmetry_1
_geom_angle_site_symmetry_3
_geom_angle_publ_flag
C2 C1 C6 118.8(2) . . ?
C2 C1 N1 120.0(2) . . ?
C6 C1 N1 121.2(2) . . ?
C1 C2 C3 120.7(2) . . ?
C1 C2 H2 119.7 . . ?
C3 C2 H2 119.7 . . ?
C4 C3 C2 119.1(2) . . ?
C4 C3 C7 120.9(3) . . ?
C2 C3 C7 120.0(3) . . ?
C3 C4 C5 121.5(2) . . ?
C3 C4 H4 119.2 . . ?
C5 C4 H4 119.2 . . ?
C6 C5 C4 118.3(2) . . ?
C6 C5 C8 120.9(2) . . ?
C4 C5 C8 120.8(2) . . ?
C5 C6 C1 121.6(2) . . ?
C5 C6 H6 119.2 . . ?
C1 C6 H6 119.2 . . ?
C3 C7 H7A 109.5 . . ?
C3 C7 H7B 109.5 . . ?
H7A C7 H7B 109.5 . . ?
C3 C7 H7C 109.5 . . ?
H7A C7 H7C 109.5 . . ?
H7B C7 H7C 109.5 . . ?
C5 C8 H8A 109.5 . . ?
C5 C8 H8B 109.5 . . ?
H8A C8 H8B 109.5 . . ?
C5 C8 H8C 109.5 . . ?
H8A C8 H8C 109.5 . . ?
H8B C8 H8C 109.5 . . ?
N1 C9 C12 111.1(2) . . ?
N1 C9 C11 108.3(2) . . ?
C12 C9 C11 108.5(3) . . ?
N1 C9 C10 110.1(2) . . ?
C12 C9 C10 108.9(3) . . ?
C11 C9 C10 109.9(2) . . ?
C9 C10 H10A 109.5 . . ?
C9 C10 H10B 109.5 . . ?
H10A C10 H10B 109.5 . . ?
C9 C10 H10C 109.5 . . ?
H10A C10 H10C 109.5 . . ?
H10B C10 H10C 109.5 . . ?
C9 C11 H11A 109.5 . . ?
C9 C11 H11B 109.5 . . ?
H11A C11 H11B 109.5 . . ?
C9 C11 H11C 109.5 . . ?
H11A C11 H11C 109.5 . . ?
H11B C11 H11C 109.5 . . ?
C9 C12 H12A 109.5 . . ?
C9 C12 H12B 109.5 . . ?
H12A C12 H12B 109.5 . . ?
C9 C12 H12C 109.5 . . ?
H12A C12 H12C 109.5 . . ?
H12B C12 H12C 109.5 . . ?
C18 C13 C14 119.1(2) . . ?
C18 C13 N2 119.8(2) . . ?
C14 C13 N2 121.0(2) . . ?
C15 C14 C13 121.3(2) . . ?
C15 C14 H14 119.3 . . ?
C13 C14 H14 119.3 . . ?
C14 C15 C16 118.1(2) . . ?
C14 C15 C19 120.5(2) . . ?
C16 C15 C19 121.3(2) . . ?
C17 C16 C15 121.8(2) . . ?
C17 C16 H16 119.1 . . ?
C15 C16 H16 119.1 . . ?
C16 C17 C18 119.1(2) . . ?
C16 C17 C20 120.6(3) . . ?
C18 C17 C20 120.4(3) . . ?
C13 C18 C17 120.5(2) . . ?
C13 C18 H18 119.7 . . ?
C17 C18 H18 119.7 . . ?
C15 C19 H19A 109.5 . . ?
C15 C19 H19B 109.5 . . ?
H19A C19 H19B 109.5 . . ?
C15 C19 H19C 109.5 . . ?
H19A C19 H19C 109.5 . . ?
H19B C19 H19C 109.5 . . ?
C17 C20 H20A 109.5 . . ?
C17 C20 H20B 109.5 . . ?
H20A C20 H20B 109.5 . . ?
C17 C20 H20C 109.5 . . ?
H20A C20 H20C 109.5 . . ?
H20B C20 H20C 109.5 . . ?
N2 C21 C23 108.6(2) . . ?
N2 C21 C24 111.3(2) . . ?
C23 C21 C24 109.2(3) . . ?
N2 C21 C22 109.0(2) . . ?
C23 C21 C22 110.3(3) . . ?
C24 C21 C22 108.4(3) . . ?
C21 C22 H22A 109.5 . . ?
C21 C22 H22B 109.5 . . ?
H22A C22 H22B 109.5 . . ?
C21 C22 H22C 109.5 . . ?
H22A C22 H22C 109.5 . . ?
H22B C22 H22C 109.5 . . ?
C21 C23 H23A 109.5 . . ?
C21 C23 H23B 109.5 . . ?
H23A C23 H23B 109.5 . . ?
C21 C23 H23C 109.5 . . ?
H23A C23 H23C 109.5 . . ?
H23B C23 H23C 109.5 . . ?
C21 C24 H24A 109.5 . . ?
C21 C24 H24B 109.5 . . ?
H24A C24 H24B 109.5 . . ?
C21 C24 H24C 109.5 . . ?
H24A C24 H24C 109.5 . . ?
H24B C24 H24C 109.5 . . ?
C30 C25 C26 119.2(2) . . ?
C30 C25 N3 120.0(2) . . ?
C26 C25 N3 120.8(2) . . ?
C27 C26 C25 121.1(2) . . ?
C27 C26 H26 119.5 . . ?
C25 C26 H26 119.5 . . ?
C28 C27 C26 118.5(2) . . ?
C28 C27 C31 120.8(3) . . ?
C26 C27 C31 120.8(3) . . ?
C29 C28 C27 122.1(2) . . ?
C29 C28 H28 118.9 . . ?
C27 C28 H28 118.9 . . ?
C28 C29 C30 118.5(2) . . ?
C28 C29 C32 121.8(2) . . ?
C30 C29 C32 119.6(2) . . ?
C25 C30 C29 120.5(2) . . ?
C25 C30 H30 119.7 . . ?
C29 C30 H30 119.7 . . ?
C27 C31 H31A 109.5 . . ?
C27 C31 H31B 109.5 . . ?
H31A C31 H31B 109.5 . . ?
C27 C31 H31C 109.5 . . ?
H31A C31 H31C 109.5 . . ?
H31B C31 H31C 109.5 . . ?
C29 C32 H32A 109.5 . . ?
C29 C32 H32B 109.5 . . ?
H32A C32 H32B 109.5 . . ?
C29 C32 H32C 109.5 . . ?
H32A C32 H32C 109.5 . . ?
H32B C32 H32C 109.5 . . ?
N3 C33 C36 111.4(3) . . ?
N3 C33 C34 108.8(2) . . ?
C36 C33 C34 108.9(3) . . ?
N3 C33 C35 109.2(2) . . ?
C36 C33 C35 111.4(3) . . ?
C34 C33 C35 107.0(3) . . ?
C33 C34 H34A 109.5 . . ?
C33 C34 H34B 109.5 . . ?
H34A C34 H34B 109.5 . . ?
C33 C34 H34C 109.5 . . ?
H34A C34 H34C 109.5 . . ?
H34B C34 H34C 109.5 . . ?
C33 C35 H35A 109.5 . . ?
C33 C35 H35B 109.5 . . ?
H35A C35 H35B 109.5 . . ?
C33 C35 H35C 109.5 . . ?
H35A C35 H35C 109.5 . . ?
H35B C35 H35C 109.5 . . ?
C33 C36 H36A 109.5 . . ?
C33 C36 H36B 109.5 . . ?
H36A C36 H36B 109.5 . . ?
C33 C36 H36C 109.5 . . ?
H36A C36 H36C 109.5 . . ?
H36B C36 H36C 109.5 . . ?
C38 C37 Mo1 177.4(3) . . ?
C39 C38 C37 118.6(3) . . ?
C39 C38 H38A 107.7 . . ?
C37 C38 H38A 107.7 . . ?
C39 C38 H38B 107.7 . . ?
C37 C38 H38B 107.7 . . ?
H38A C38 H38B 107.1 . . ?
C38 C39 H39A 109.5 . . ?
C38 C39 H39B 109.5 . . ?
H39A C39 H39B 109.5 . . ?
C38 C39 H39C 109.5 . . ?
H39A C39 H39C 109.5 . . ?
H39B C39 H39C 109.5 . . ?
C37 Mo1 N3 103.38(11) . . ?
C37 Mo1 N2 102.51(11) . . ?
N3 Mo1 N2 116.60(8) . . ?
C37 Mo1 N1 101.50(11) . . ?
N3 Mo1 N1 113.64(8) . . ?
N2 Mo1 N1 116.17(8) . . ?
C1 N1 C9 115.67(19) . . ?
C1 N1 Mo1 111.22(14) . . ?
C9 N1 Mo1 131.67(16) . . ?
C13 N2 C21 115.59(19) . . ?
C13 N2 Mo1 110.42(14) . . ?
C21 N2 Mo1 132.88(15) . . ?
C25 N3 C33 114.92(19) . . ?
C25 N3 Mo1 109.41(14) . . ?
C33 N3 Mo1 134.91(16) . . ?

loop_
_geom_bond_atom_site_label_1
_geom_bond_atom_site_label_2
_geom_bond_distance
_geom_bond_site_symmetry_2
_geom_bond_publ_flag
C1 C2 1.392(3) . ?
C1 C6 1.397(3) . ?
C1 N1 1.450(3) . ?
C2 C3 1.401(4) . ?
C2 H2 0.9500 . ?
C3 C4 1.382(4) . ?
C3 C7 1.510(4) . ?
C4 C5 1.397(4) . ?
C4 H4 0.9500 . ?
C5 C6 1.387(4) . ?
C5 C8 1.513(4) . ?
C6 H6 0.9500 . ?
C7 H7A 0.9800 . ?
C7 H7B 0.9800 . ?
C7 H7C 0.9800 . ?
C8 H8A 0.9800 . ?
C8 H8B 0.9800 . ?
C8 H8C 0.9800 . ?
C9 N1 1.506(3) . ?
C9 C12 1.523(4) . ?
C9 C11 1.523(4) . ?
C9 C10 1.526(4) . ?
C10 H10A 0.9800 . ?
C10 H10B 0.9800 . ?
C10 H10C 0.9800 . ?
C11 H11A 0.9800 . ?
C11 H11B 0.9800 . ?
C11 H11C 0.9800 . ?
C12 H12A 0.9800 . ?
C12 H12B 0.9800 . ?
C12 H12C 0.9800 . ?
C13 C18 1.393(3) . ?
C13 C14 1.397(3) . ?
C13 N2 1.448(3) . ?
C14 C15 1.391(4) . ?
C14 H14 0.9500 . ?
C15 C16 1.396(4) . ?
C15 C19 1.509(4) . ?
C16 C17 1.386(4) . ?
C16 H16 0.9500 . ?
C17 C18 1.394(4) . ?
C17 C20 1.508(4) . ?
C18 H18 0.9500 . ?
C19 H19A 0.9800 . ?
C19 H19B 0.9800 . ?
C19 H19C 0.9800 . ?
C20 H20A 0.9800 . ?
C20 H20B 0.9800 . ?
C20 H20C 0.9800 . ?
C21 N2 1.505(3) . ?
C21 C23 1.507(4) . ?
C21 C24 1.523(4) . ?
C21 C22 1.528(4) . ?
C22 H22A 0.9800 . ?
C22 H22B 0.9800 . ?
C22 H22C 0.9800 . ?
C23 H23A 0.9800 . ?
C23 H23B 0.9800 . ?
C23 H23C 0.9800 . ?
C24 H24A 0.9800 . ?
C24 H24B 0.9800 . ?
C24 H24C 0.9800 . ?
C25 C30 1.389(3) . ?
C25 C26 1.397(4) . ?
C25 N3 1.452(3) . ?
C26 C27 1.390(4) . ?
C26 H26 0.9500 . ?
C27 C28 1.385(4) . ?
C27 C31 1.507(4) . ?
C28 C29 1.384(4) . ?
C28 H28 0.9500 . ?
C29 C30 1.405(3) . ?
C29 C32 1.505(4) . ?
C30 H30 0.9500 . ?
C31 H31A 0.9800 . ?
C31 H31B 0.9800 . ?
C31 H31C 0.9800 . ?
C32 H32A 0.9800 . ?
C32 H32B 0.9800 . ?
C32 H32C 0.9800 . ?
C33 N3 1.497(3) . ?
C33 C36 1.508(5) . ?
C33 C34 1.521(4) . ?
C33 C35 1.523(4) . ?
C34 H34A 0.9800 . ?
C34 H34B 0.9800 . ?
C34 H34C 0.9800 . ?
C35 H35A 0.9800 . ?
C35 H35B 0.9800 . ?
C35 H35C 0.9800 . ?
C36 H36A 0.9800 . ?
C36 H36B 0.9800 . ?
C36 H36C 0.9800 . ?
C37 C38 1.503(4) . ?
C37 Mo1 1.735(2) . ?
C38 C39 1.456(5) . ?
C38 H38A 0.9900 . ?
C38 H38B 0.9900 . ?
C39 H39A 0.9800 . ?
C39 H39B 0.9800 . ?
C39 H39C 0.9800 . ?
Mo1 N3 1.974(2) . ?
Mo1 N2 1.984(2) . ?
Mo1 N1 1.985(2) . ?

loop_
_geom_torsion_atom_site_label_1
_geom_torsion_atom_site_label_2
_geom_torsion_atom_site_label_3
_geom_torsion_atom_site_label_4
_geom_torsion
_geom_torsion_site_symmetry_1
_geom_torsion_site_symmetry_2
_geom_torsion_site_symmetry_3
_geom_torsion_site_symmetry_4
_geom_torsion_publ_flag
C6 C1 C2 C3 0.4(4) . . . . ?
N1 C1 C2 C3 178.6(2) . . . . ?
C1 C2 C3 C4 -0.3(4) . . . . ?
C1 C2 C3 C7 -179.6(3) . . . . ?
C2 C3 C4 C5 -0.5(4) . . . . ?
C7 C3 C4 C5 178.8(3) . . . . ?
C3 C4 C5 C6 1.2(4) . . . . ?
C3 C4 C5 C8 -177.1(3) . . . . ?
C4 C5 C6 C1 -1.1(4) . . . . ?
C8 C5 C6 C1 177.1(2) . . . . ?
C2 C1 C6 C5 0.3(4) . . . . ?
N1 C1 C6 C5 -177.9(2) . . . . ?
C18 C13 C14 C15 1.1(4) . . . . ?
N2 C13 C14 C15 -178.7(2) . . . . ?
C13 C14 C15 C16 -2.1(4) . . . . ?
C13 C14 C15 C19 175.9(2) . . . . ?
C14 C15 C16 C17 1.2(4) . . . . ?
C19 C15 C16 C17 -176.8(3) . . . . ?
C15 C16 C17 C18 0.8(4) . . . . ?
C15 C16 C17 C20 -179.0(3) . . . . ?
C14 C13 C18 C17 0.9(4) . . . . ?
N2 C13 C18 C17 -179.3(2) . . . . ?
C16 C17 C18 C13 -1.8(4) . . . . ?
C20 C17 C18 C13 177.9(3) . . . . ?
C30 C25 C26 C27 -0.7(4) . . . . ?
N3 C25 C26 C27 179.8(2) . . . . ?
C25 C26 C27 C28 1.2(4) . . . . ?
C25 C26 C27 C31 -178.0(3) . . . . ?
C26 C27 C28 C29 -0.3(4) . . . . ?
C31 C27 C28 C29 178.9(3) . . . . ?
C27 C28 C29 C30 -1.1(4) . . . . ?
C27 C28 C29 C32 -177.9(3) . . . . ?
C26 C25 C30 C29 -0.7(4) . . . . ?
N3 C25 C30 C29 178.8(2) . . . . ?
C28 C29 C30 C25 1.6(4) . . . . ?
C32 C29 C30 C25 178.5(3) . . . . ?
C2 C1 N1 C9 103.0(3) . . . . ?
C6 C1 N1 C9 -78.8(3) . . . . ?
C2 C1 N1 Mo1 -89.1(2) . . . . ?
C6 C1 N1 Mo1 89.1(2) . . . . ?
C12 C9 N1 C1 -28.5(3) . . . . ?
C11 C9 N1 C1 -147.5(2) . . . . ?
C10 C9 N1 C1 92.3(3) . . . . ?
C12 C9 N1 Mo1 166.7(2) . . . . ?
C11 C9 N1 Mo1 47.6(3) . . . . ?
C10 C9 N1 Mo1 -72.5(3) . . . . ?
C37 Mo1 N1 C1 -150.80(17) . . . . ?
N3 Mo1 N1 C1 -40.51(17) . . . . ?
N2 Mo1 N1 C1 98.93(16) . . . . ?
C37 Mo1 N1 C9 14.6(2) . . . . ?
N3 Mo1 N1 C9 124.9(2) . . . . ?
N2 Mo1 N1 C9 -95.7(2) . . . . ?
C18 C13 N2 C21 95.3(3) . . . . ?
C14 C13 N2 C21 -84.9(3) . . . . ?
C18 C13 N2 Mo1 -95.2(2) . . . . ?
C14 C13 N2 Mo1 84.7(2) . . . . ?
C23 C21 N2 C13 -146.1(2) . . . . ?
C24 C21 N2 C13 -25.8(3) . . . . ?
C22 C21 N2 C13 93.7(3) . . . . ?
C23 C21 N2 Mo1 47.3(3) . . . . ?
C24 C21 N2 Mo1 167.6(2) . . . . ?
C22 C21 N2 Mo1 -72.9(3) . . . . ?
C37 Mo1 N2 C13 -151.85(17) . . . . ?
N3 Mo1 N2 C13 96.05(16) . . . . ?
N1 Mo1 N2 C13 -42.18(17) . . . . ?
C37 Mo1 N2 C21 15.2(2) . . . . ?
N3 Mo1 N2 C21 -96.9(2) . . . . ?
N1 Mo1 N2 C21 124.9(2) . . . . ?
C30 C25 N3 C33 102.8(3) . . . . ?
C26 C25 N3 C33 -77.7(3) . . . . ?
C30 C25 N3 Mo1 -85.7(2) . . . . ?
C26 C25 N3 Mo1 93.8(2) . . . . ?
C36 C33 N3 C25 79.3(3) . . . . ?
C34 C33 N3 C25 -160.6(2) . . . . ?
C35 C33 N3 C25 -44.2(3) . . . . ?
C36 C33 N3 Mo1 -89.4(3) . . . . ?
C34 C33 N3 Mo1 30.7(3) . . . . ?
C35 C33 N3 Mo1 147.1(3) . . . . ?
C37 Mo1 N3 C25 -148.86(16) . . . . ?
N2 Mo1 N3 C25 -37.25(17) . . . . ?
N1 Mo1 N3 C25 102.00(16) . . . . ?
C37 Mo1 N3 C33 20.3(3) . . . . ?
N2 Mo1 N3 C33 131.9(2) . . . . ?
N1 Mo1 N3 C33 -88.9(2) . . . . ?

loop_
_cod_related_entry_id
_cod_related_entry_database
_cod_related_entry_code
1 ChemSpider 30653095
